data_7053228
loop_
_publ_author_name
'Ma, Zhen'
'Lu, Wanbing'
'Liang, Baohuan'
'Pombeiro, Armando J. L.'

_publ_section_title
;
 Synthesis, characterization, photoluminescent and thermal properties of
 zinc(ii) 4&#x2032;-phenyl-terpyridine compounds
;
_journal_issue 5
_journal_name_full 'New Journal of Chemistry'
_journal_page_first 1529
_journal_paper_doi 10.1039/c3nj41176a
_journal_volume 37
_journal_year 2013
_chemical_formula_moiety 'C35 H25 N3 O4 Zn'
_chemical_formula_sum 'C35 H25 N3 O4 Zn'
_chemical_formula_weight 616.97
_chemical_name_systematic
;
?
;
_space_group_IT_number 15
_symmetry_cell_setting monoclinic
_symmetry_space_group_name_Hall '-C 2yc'
_symmetry_space_group_name_H-M 'C 1 2/c 1'
_atom_sites_solution_hydrogens geom
_atom_sites_solution_primary direct
_atom_sites_solution_secondary difmap
_audit_creation_method SHELXL-97
_cell_angle_alpha 90.00
_cell_angle_beta 107.01(3)
_cell_angle_gamma 90.00
_cell_formula_units_Z 4
_cell_length_a 19.352(4)
_cell_length_b 13.626(3)
_cell_length_c 11.721(2)
_cell_measurement_reflns_used 16227
_cell_measurement_temperature 298(2)
_cell_measurement_theta_max 28.37
_cell_measurement_theta_min 1.86
_cell_volume 2955.5(11)
_computing_cell_refinement 'SMART (Bruker, 2001)'
_computing_data_collection 'SMART (Bruker, 2001)'
_computing_data_reduction 'SAINT (Bruker, 2002)'
_computing_molecular_graphics 'SMART (Bruker, 2001)'
_computing_publication_material 'SMART (Bruker, 2001)'
_computing_structure_refinement 'SHELXL-97 (Sheldrick, 2008)'
_computing_structure_solution 'SHELXS-97 (Sheldrick, 2008)'
_diffrn_ambient_temperature 298(2)
_diffrn_measured_fraction_theta_full 0.985
_diffrn_measured_fraction_theta_max 0.985
_diffrn_measurement_device_type 'Smart CCD area detector'
_diffrn_measurement_method 'phi and omega scans'
_diffrn_radiation_monochromator graphite
_diffrn_radiation_source 'fine-focus sealed tube'
_diffrn_radiation_type MoK\a
_diffrn_radiation_wavelength 0.71073
_diffrn_reflns_av_R_equivalents 0.0302
_diffrn_reflns_av_sigmaI/netI 0.0247
_diffrn_reflns_limit_h_max 25
_diffrn_reflns_limit_h_min -18
_diffrn_reflns_limit_k_max 17
_diffrn_reflns_limit_k_min -16
_diffrn_reflns_limit_l_max 15
_diffrn_reflns_limit_l_min -15
_diffrn_reflns_number 16227
_diffrn_reflns_theta_full 28.37
_diffrn_reflns_theta_max 28.37
_diffrn_reflns_theta_min 1.86
_exptl_absorpt_coefficient_mu 0.875
_exptl_absorpt_correction_T_max 0.769
_exptl_absorpt_correction_T_min 0.675
_exptl_absorpt_correction_type multi-scan
_exptl_absorpt_process_details 'SADABS (Sheldrick, 1996)'
_exptl_crystal_colour Colorless
_exptl_crystal_density_diffrn 1.387
_exptl_crystal_density_method 'not measured'
_exptl_crystal_description Prism
_exptl_crystal_F_000 1272
_exptl_crystal_size_max 0.46
_exptl_crystal_size_mid 0.41
_exptl_crystal_size_min 0.30
_refine_diff_density_max 0.289
_refine_diff_density_min -0.267
_refine_diff_density_rms 0.048
_refine_ls_extinction_method none
_refine_ls_goodness_of_fit_ref 1.000
_refine_ls_hydrogen_treatment constr
_refine_ls_matrix_type full
_refine_ls_number_parameters 197
_refine_ls_number_reflns 3646
_refine_ls_number_restraints 0
_refine_ls_restrained_S_all 1.000
_refine_ls_R_factor_all 0.0479
_refine_ls_R_factor_gt 0.0362
_refine_ls_shift/su_max 0.000
_refine_ls_shift/su_mean 0.000
_refine_ls_structure_factor_coef Fsqd
_refine_ls_weighting_details 'calc w=1/[\s^2^(Fo^2^)+(0.0526P)^2^+1.6646P] where P=(Fo^2^+2Fc^2^)/3'
_refine_ls_weighting_scheme calc
_refine_ls_wR_factor_gt 0.0953
_refine_ls_wR_factor_ref 0.1026
_reflns_number_gt 2949
_reflns_number_total 3646
_reflns_threshold_expression >2sigma(I)
_cod_data_source_file c3nj41176a.txt
_cod_data_source_block lb
_cod_depositor_comments
;
The following automatic conversions were performed:

'_symmetry_cell_setting' value 'Monoclinic' changed to 'monoclinic'
according to /home/saulius/struct/CIF-dictionaries/cif_core.dic
dictionary named 'cif_core.dic' version 2.4.2 from 2011-04-26.

Automatic conversion script
Id: cif_fix_values 1891 2012-01-12 08:04:46Z andrius 
;
_cod_original_cell_volume 2955.5(10)
_cod_original_sg_symbol_H-M C2/c
_cod_database_code 7053228

loop_
_symmetry_equiv_pos_as_xyz
'x, y, z'
'-x, y, -z+1/2'
'x+1/2, y+1/2, z'
'-x+1/2, y+1/2, -z+1/2'
'-x, -y, -z'
'x, -y, z-1/2'
'-x+1/2, -y+1/2, -z'
'x+1/2, -y+1/2, z-1/2'

loop_
_atom_site_label
_atom_site_type_symbol
_atom_site_fract_x
_atom_site_fract_y
_atom_site_fract_z
_atom_site_U_iso_or_equiv
_atom_site_adp_type
_atom_site_occupancy
_atom_site_symmetry_multiplicity
_atom_site_calc_flag
_atom_site_refinement_flags
Zn1 Zn 0.0000 0.20798(2) 0.7500 0.04564(12) Uani 1 2 d S
O1 O 0.06639(8) 0.30289(10) 0.71341(15) 0.0601(4) Uani 1 1 d .
O2 O 0.12126(11) 0.19378(12) 0.6320(2) 0.0857(6) Uani 1 1 d .
N1 N 0.07152(9) 0.16685(12) 0.92416(16) 0.0541(4) Uani 1 1 d .
N2 N 0.0000 0.05551(14) 0.7500 0.0388(4) Uani 1 2 d S
C1 C 0.10755(15) 0.22921(17) 1.0091(2) 0.0738(7) Uani 1 1 d .
H1 H 0.1049 0.2960 0.9923 0.089 Uiso 1 1 calc R
C2 C 0.14793(16) 0.19873(18) 1.1193(2) 0.0784(8) Uani 1 1 d .
H2 H 0.1730 0.2440 1.1756 0.094 Uiso 1 1 calc R
C3 C 0.15108(12) 0.10029(18) 1.1460(2) 0.0626(5) Uani 1 1 d .
H3 H 0.1772 0.0782 1.2214 0.075 Uiso 1 1 calc R
C4 C 0.11499(10) 0.03478(14) 1.05946(18) 0.0491(4) Uani 1 1 d .
H4 H 0.1167 -0.0322 1.0752 0.059 Uiso 1 1 calc R
C5 C 0.07637(9) 0.07032(13) 0.94905(16) 0.0420(4) Uani 1 1 d .
C6 C -0.03736(9) 0.00648(12) 0.65251(16) 0.0401(4) Uani 1 1 d .
C7 C -0.03886(9) -0.09536(13) 0.65010(16) 0.0433(4) Uani 1 1 d .
H7 H -0.0657 -0.1282 0.5820 0.052 Uiso 1 1 calc R
C8 C 0.0000 -0.14838(17) 0.7500 0.0424(5) Uani 1 2 d S
C9 C 0.0000 -0.25764(18) 0.7500 0.0467(6) Uani 1 2 d S
C10 C 0.01937(16) -0.31016(16) 0.8548(2) 0.0760(7) Uani 1 1 d .
H10 H 0.0326 -0.2770 0.9273 0.091 Uiso 1 1 calc R
C11 C 0.01942(16) -0.41215(18) 0.8537(3) 0.0868(8) Uani 1 1 d .
H11 H 0.0331 -0.4462 0.9256 0.104 Uiso 1 1 calc R
C12 C 0.0000 -0.4627(2) 0.7500 0.0716(10) Uani 1 2 d S
H12 H 0.0000 -0.5310 0.7500 0.086 Uiso 1 2 calc SR
C31 C 0.11333(11) 0.27738(14) 0.66327(18) 0.0503(4) Uani 1 1 d .
C32 C 0.15867(10) 0.35971(15) 0.63779(18) 0.0519(5) Uani 1 1 d .
C33 C 0.16019(12) 0.45050(16) 0.6892(3) 0.0701(6) Uani 1 1 d .
H33 H 0.1351 0.4611 0.7447 0.084 Uiso 1 1 calc R
C34 C 0.19906(16) 0.52647(19) 0.6586(4) 0.1020(11) Uani 1 1 d .
H34 H 0.2000 0.5876 0.6942 0.122 Uiso 1 1 calc R
C35 C 0.23581(17) 0.5127(3) 0.5774(4) 0.1100(13) Uani 1 1 d .
H35 H 0.2612 0.5644 0.5568 0.132 Uiso 1 1 calc R
C36 C 0.23524(17) 0.4236(4) 0.5267(3) 0.1100(12) Uani 1 1 d .
H36 H 0.2604 0.4142 0.4710 0.132 Uiso 1 1 calc R
C37 C 0.19761(14) 0.3460(3) 0.5566(2) 0.0817(8) Uani 1 1 d .
H37 H 0.1984 0.2847 0.5222 0.098 Uiso 1 1 calc R

loop_
_atom_site_aniso_label
_atom_site_aniso_U_11
_atom_site_aniso_U_22
_atom_site_aniso_U_33
_atom_site_aniso_U_23
_atom_site_aniso_U_13
_atom_site_aniso_U_12
Zn1 0.0564(2) 0.02613(16) 0.0613(2) 0.000 0.02802(15) 0.000
O1 0.0683(9) 0.0413(8) 0.0867(11) -0.0007(7) 0.0476(8) -0.0047(6)
O2 0.1080(15) 0.0497(10) 0.1181(16) -0.0269(10) 0.0625(13) -0.0097(9)
N1 0.0677(11) 0.0327(8) 0.0626(10) -0.0052(7) 0.0200(8) -0.0044(7)
N2 0.0418(10) 0.0298(10) 0.0492(11) 0.000 0.0202(9) 0.000
C1 0.0995(19) 0.0389(11) 0.0758(16) -0.0104(11) 0.0145(14) -0.0109(11)
C2 0.0973(19) 0.0551(15) 0.0705(16) -0.0179(12) 0.0053(14) -0.0143(12)
C3 0.0647(13) 0.0604(14) 0.0593(13) -0.0079(11) 0.0128(10) -0.0005(10)
C4 0.0497(10) 0.0423(10) 0.0578(11) -0.0022(8) 0.0195(8) 0.0031(8)
C5 0.0430(9) 0.0350(9) 0.0530(10) -0.0043(7) 0.0218(8) -0.0006(7)
C6 0.0410(8) 0.0322(8) 0.0526(10) 0.0008(7) 0.0222(7) 0.0006(6)
C7 0.0470(9) 0.0322(9) 0.0518(10) -0.0019(7) 0.0163(8) -0.0026(7)
C8 0.0461(13) 0.0279(12) 0.0576(15) 0.000 0.0221(11) 0.000
C9 0.0466(14) 0.0290(12) 0.0641(17) 0.000 0.0156(12) 0.000
C10 0.106(2) 0.0376(11) 0.0741(16) 0.0050(10) 0.0096(14) -0.0079(11)
C11 0.109(2) 0.0382(12) 0.102(2) 0.0189(13) 0.0122(16) -0.0018(13)
C12 0.0598(18) 0.0289(14) 0.123(3) 0.000 0.0220(19) 0.000
C31 0.0563(11) 0.0450(11) 0.0533(11) -0.0030(8) 0.0218(9) -0.0018(8)
C32 0.0477(10) 0.0548(12) 0.0578(11) 0.0082(9) 0.0223(9) 0.0011(8)
C33 0.0627(13) 0.0443(12) 0.115(2) 0.0091(13) 0.0443(13) 0.0040(10)
C34 0.0782(18) 0.0483(14) 0.190(4) 0.0303(18) 0.055(2) 0.0050(12)
C35 0.0765(19) 0.106(3) 0.154(3) 0.067(3) 0.045(2) -0.0072(18)
C36 0.084(2) 0.167(4) 0.094(2) 0.026(2) 0.0479(17) -0.026(2)
C37 0.0725(16) 0.110(2) 0.0749(16) -0.0080(15) 0.0408(13) -0.0159(15)

loop_
_atom_type_symbol
_atom_type_description
_atom_type_scat_dispersion_real
_atom_type_scat_dispersion_imag
_atom_type_scat_source
C C 0.0033 0.0016 'International Tables Vol C Tables 4.2.6.8 and 6.1.1.4'
H H 0.0000 0.0000 'International Tables Vol C Tables 4.2.6.8 and 6.1.1.4'
N N 0.0061 0.0033 'International Tables Vol C Tables 4.2.6.8 and 6.1.1.4'
O O 0.0106 0.0060 'International Tables Vol C Tables 4.2.6.8 and 6.1.1.4'
Zn Zn 0.2839 1.4301 'International Tables Vol C Tables 4.2.6.8 and 6.1.1.4'

loop_
_geom_angle_atom_site_label_1
_geom_angle_atom_site_label_2
_geom_angle_atom_site_label_3
_geom_angle
_geom_angle_site_symmetry_1
_geom_angle_site_symmetry_3
O1 Zn1 O1 97.27(8) 2_556 .
O1 Zn1 N2 131.36(4) 2_556 .
O1 Zn1 N2 131.36(4) . .
O1 Zn1 N1 95.60(7) 2_556 2_556
O1 Zn1 N1 104.04(7) . 2_556
N2 Zn1 N1 75.09(4) . 2_556
O1 Zn1 N1 104.04(7) 2_556 .
O1 Zn1 N1 95.60(7) . .
N2 Zn1 N1 75.09(4) . .
N1 Zn1 N1 150.17(9) 2_556 .
C31 O1 Zn1 121.76(13) . .
C5 N1 C1 118.11(19) . .
C5 N1 Zn1 116.11(13) . .
C1 N1 Zn1 125.70(16) . .
C6 N2 C6 120.1(2) . 2_556
C6 N2 Zn1 119.94(10) . .
C6 N2 Zn1 119.94(10) 2_556 .
N1 C1 C2 122.7(2) . .
N1 C1 H1 118.7 . .
C2 C1 H1 118.7 . .
C1 C2 C3 119.2(2) . .
C1 C2 H2 120.4 . .
C3 C2 H2 120.4 . .
C4 C3 C2 119.0(2) . .
C4 C3 H3 120.5 . .
C2 C3 H3 120.5 . .
C5 C4 C3 118.82(19) . .
C5 C4 H4 120.6 . .
C3 C4 H4 120.6 . .
N1 C5 C4 122.10(17) . .
N1 C5 C6 114.27(16) . 2_556
C4 C5 C6 123.62(17) . 2_556
N2 C6 C7 121.28(17) . .
N2 C6 C5 114.31(15) . 2_556
C7 C6 C5 124.40(17) . 2_556
C6 C7 C8 119.87(17) . .
C6 C7 H7 120.1 . .
C8 C7 H7 120.1 . .
C7 C8 C7 117.6(2) 2_556 .
C7 C8 C9 121.21(11) 2_556 .
C7 C8 C9 121.21(11) . .
C10 C9 C10 117.3(3) 2_556 .
C10 C9 C8 121.35(14) 2_556 .
C10 C9 C8 121.35(14) . .
C9 C10 C11 120.9(3) . .
C9 C10 H10 119.6 . .
C11 C10 H10 119.6 . .
C12 C11 C10 121.1(3) . .
C12 C11 H11 119.4 . .
C10 C11 H11 119.4 . .
C11 C12 C11 118.7(3) . 2_556
C11 C12 H12 120.6 . .
C11 C12 H12 120.6 2_556 .
O2 C31 O1 124.48(19) . .
O2 C31 C32 120.25(19) . .
O1 C31 C32 115.21(17) . .
C33 C32 C37 118.4(2) . .
C33 C32 C31 121.53(18) . .
C37 C32 C31 120.0(2) . .
C32 C33 C34 120.2(3) . .
C32 C33 H33 119.9 . .
C34 C33 H33 119.9 . .
C35 C34 C33 120.9(3) . .
C35 C34 H34 119.6 . .
C33 C34 H34 119.6 . .
C36 C35 C34 119.6(3) . .
C36 C35 H35 120.2 . .
C34 C35 H35 120.2 . .
C35 C36 C37 120.8(3) . .
C35 C36 H36 119.6 . .
C37 C36 H36 119.6 . .
C36 C37 C32 120.1(3) . .
C36 C37 H37 119.9 . .
C32 C37 H37 119.9 . .

loop_
_geom_bond_atom_site_label_1
_geom_bond_atom_site_label_2
_geom_bond_distance
_geom_bond_site_symmetry_2
Zn1 O1 1.9569(14) 2_556
Zn1 O1 1.9569(14) .
Zn1 N2 2.078(2) .
Zn1 N1 2.1780(19) 2_556
Zn1 N1 2.1780(19) .
O1 C31 1.266(2) .
O2 C31 1.220(2) .
N1 C5 1.345(2) .
N1 C1 1.339(3) .
N2 C6 1.338(2) .
N2 C6 1.338(2) 2_556
C1 C2 1.364(4) .
C1 H1 0.9300 .
C2 C3 1.375(3) .
C2 H2 0.9300 .
C3 C4 1.378(3) .
C3 H3 0.9300 .
C4 C5 1.379(3) .
C4 H4 0.9300 .
C5 C6 1.489(2) 2_556
C6 C7 1.388(2) .
C6 C5 1.489(2) 2_556
C7 C8 1.394(2) .
C7 H7 0.9300 .
C8 C7 1.394(2) 2_556
C8 C9 1.489(3) .
C9 C10 1.375(3) 2_556
C9 C10 1.375(3) .
C10 C11 1.390(3) .
C10 H10 0.9300 .
C11 C12 1.352(3) .
C11 H11 0.9300 .
C12 C11 1.352(3) 2_556
C12 H12 0.9300 .
C31 C32 1.507(3) .
C32 C33 1.372(3) .
C32 C37 1.388(3) .
C33 C34 1.387(3) .
C33 H33 0.9300 .
C34 C35 1.357(5) .
C34 H34 0.9300 .
C35 C36 1.351(5) .
C35 H35 0.9300 .
C36 C37 1.385(4) .
C36 H36 0.9300 .
C37 H37 0.9300 .

loop_
_geom_torsion_atom_site_label_1
_geom_torsion_atom_site_label_2
_geom_torsion_atom_site_label_3
_geom_torsion_atom_site_label_4
_geom_torsion
_geom_torsion_site_symmetry_1
_geom_torsion_site_symmetry_4
O1 Zn1 O1 C31 -167.2(2) 2_556 .
N2 Zn1 O1 C31 12.8(2) . .
N1 Zn1 O1 C31 -69.57(18) 2_556 .
N1 Zn1 O1 C31 87.81(17) . .
O1 Zn1 N1 C5 125.10(13) 2_556 .
O1 Zn1 N1 C5 -135.95(13) . .
N2 Zn1 N1 C5 -4.57(12) . .
N1 Zn1 N1 C5 -4.57(12) 2_556 .
O1 Zn1 N1 C1 -51.4(2) 2_556 .
O1 Zn1 N1 C1 47.5(2) . .
N2 Zn1 N1 C1 178.9(2) . .
N1 Zn1 N1 C1 178.9(2) 2_556 .
O1 Zn1 N2 C6 86.64(10) 2_556 .
O1 Zn1 N2 C6 -93.36(10) . .
N1 Zn1 N2 C6 2.37(9) 2_556 .
N1 Zn1 N2 C6 -177.63(9) . .
O1 Zn1 N2 C6 -93.36(10) 2_556 2_556
O1 Zn1 N2 C6 86.64(10) . 2_556
N1 Zn1 N2 C6 -177.63(9) 2_556 2_556
N1 Zn1 N2 C6 2.37(9) . 2_556
C5 N1 C1 C2 -0.7(4) . .
Zn1 N1 C1 C2 175.7(2) . .
N1 C1 C2 C3 -1.3(5) . .
C1 C2 C3 C4 1.9(4) . .
C2 C3 C4 C5 -0.5(3) . .
C1 N1 C5 C4 2.2(3) . .
Zn1 N1 C5 C4 -174.64(13) . .
C1 N1 C5 C6 -177.30(19) . 2_556
Zn1 N1 C5 C6 5.91(19) . 2_556
C3 C4 C5 N1 -1.5(3) . .
C3 C4 C5 C6 177.88(17) . 2_556
C6 N2 C6 C7 0.51(12) 2_556 .
Zn1 N2 C6 C7 -179.49(12) . .
C6 N2 C6 C5 179.92(15) 2_556 2_556
Zn1 N2 C6 C5 -0.08(15) . 2_556
N2 C6 C7 C8 -1.0(2) . .
C5 C6 C7 C8 179.63(13) 2_556 .
C6 C7 C8 C7 0.49(11) . 2_556
C6 C7 C8 C9 -179.51(11) . .
C7 C8 C9 C10 -160.67(17) 2_556 2_556
C7 C8 C9 C10 19.33(17) . 2_556
C7 C8 C9 C10 19.33(17) 2_556 .
C7 C8 C9 C10 -160.67(17) . .
C10 C9 C10 C11 0.2(2) 2_556 .
C8 C9 C10 C11 -179.8(2) . .
C9 C10 C11 C12 -0.5(4) . .
C10 C11 C12 C11 0.2(2) . 2_556
Zn1 O1 C31 O2 1.0(3) . .
Zn1 O1 C31 C32 178.16(13) . .
O2 C31 C32 C33 -168.5(2) . .
O1 C31 C32 C33 14.2(3) . .
O2 C31 C32 C37 14.4(3) . .
O1 C31 C32 C37 -162.9(2) . .
C37 C32 C33 C34 0.9(4) . .
C31 C32 C33 C34 -176.2(2) . .
C32 C33 C34 C35 0.3(4) . .
C33 C34 C35 C36 -0.8(5) . .
C34 C35 C36 C37 0.0(6) . .
C35 C36 C37 C32 1.3(5) . .
C33 C32 C37 C36 -1.7(4) . .
C31 C32 C37 C36 175.4(2) . .
